data_7715607
loop_
_publ_author_name
'Peprah, Frank'
'Tarantola, Grace E.'
'Plaman, Alyson S.'
'Vu, Emily L.'
'Huynh, Alyssa B.'
'Durr, Christopher B.'

_publ_section_title
;
 Synthesis and catalytic activity of single-site group V alkoxide
 complexes for the ring-opening polymerization of &#x3b5;-caprolactone.
;
_journal_issue 16
_journal_name_full 'Dalton transactions (Cambridge, England : 2003)'
_journal_page_first 7073
_journal_page_last 7080
_journal_paper_doi 10.1039/d4dt00422a
_journal_volume 53
_journal_year 2024
_chemical_formula_moiety 'C20 H21 Cl N Nb O6'
_chemical_formula_sum 'C20 H21 Cl N Nb O6'
_chemical_formula_weight 499.74
_chemical_properties_physical Air-sensitive,Moisture-sensitive
_space_group_crystal_system triclinic
_space_group_IT_number 2
_space_group_name_Hall '-P 1'
_space_group_name_H-M_alt 'P -1'
_atom_sites_solution_hydrogens geom
_atom_sites_solution_primary dual
_audit_creation_date 2023-11-17
_audit_creation_method
;
Olex2 1.3-ac4
(compiled 2020.11.27 svn.r5f609507 for Rigaku Oxford Diffraction, GUI svn.r6214)
;
_audit_update_record
;
2024-02-05 deposited with the CCDC.	2024-03-19 downloaded from the CCDC.
;
_cell_angle_alpha 115.7499(18)
_cell_angle_beta 90.3226(17)
_cell_angle_gamma 91.8519(16)
_cell_formula_units_Z 2
_cell_length_a 7.93594(17)
_cell_length_b 11.4858(2)
_cell_length_c 12.4086(2)
_cell_measurement_reflns_used 10697
_cell_measurement_temperature 120.00(16)
_cell_measurement_theta_max 67.9160
_cell_measurement_theta_min 3.9300
_cell_volume 1017.96(4)
_computing_cell_refinement 'CrysAlisPro 1.171.42.93a (Rigaku OD, 2023)'
_computing_data_collection 'CrysAlisPro 1.171.42.93a (Rigaku OD, 2023)'
_computing_data_reduction 'CrysAlisPro 1.171.42.93a (Rigaku OD, 2023)'
_computing_molecular_graphics 'Olex2 1.3-ac4 (Dolomanov et al., 2009)'
_computing_publication_material 'Olex2 1.3-ac4 (Dolomanov et al., 2009)'
_computing_structure_refinement 'SHELXL 2017/1 (Sheldrick, 2015)'
_computing_structure_solution 'SHELXT  (Sheldrick, 2015)'
_diffrn_ambient_environment N~2~
_diffrn_ambient_temperature 120.00(16)
_diffrn_detector 'Hybrid Pixel Array Detector'
_diffrn_detector_area_resol_mean 10.0000
_diffrn_detector_type HyPix3000
_diffrn_measured_fraction_theta_full 0.996
_diffrn_measured_fraction_theta_max 0.991
_diffrn_measurement_details
;
List of Runs (angles in degrees, time in seconds):

  # Type    Start    End  Width  t~exp~   \w     \q     \k     \f   Frames
#--------------------------------------------------------------------------
  1  \w      2.00  80.00   0.50    2.00    --   41.95-111.00-156.00  156
  2  \w    -80.00  -2.00   0.50    2.00    --  -42.26 111.00 -62.00  156
  3  \w     30.00 109.00   0.50    8.00    --   93.72-111.00-156.00  158
  4  \w     81.00 158.00   0.50    8.00    --   93.72 111.00 -62.00  154
  5  \w   -158.00 -81.00   0.50    8.00    --  -94.03-111.00-156.00  154
  6  \w   -109.00 -30.00   0.50    8.00    --  -94.03 111.00 -62.00  158
  7  \w    -28.00  28.00   0.50    2.00    --   41.95 -21.00 -30.00  112
  8  \w    -24.00  37.00   0.50    2.00    --   41.95 -32.00   0.00  122
  9  \w    -23.00  48.00   0.50    2.00    --   41.95 -43.00-120.00  142
 10  \w    -28.00  28.00   0.50    2.00    --   41.95 -21.00-150.00  112
 11  \w    -15.00  72.00   0.50    2.00    --   41.95 -89.00  30.00  174
 12  \w    -33.00  24.00   0.50    2.00    --   41.95 -11.00 -90.00  114
 13  \w    -64.00  25.00   0.50    2.00    --  -42.26  65.00-120.00  178
 14  \w   -112.00 -29.00   0.50    2.00    --  -42.26 -21.00-150.00  166
 15  \w    -24.00  32.00   0.50    2.00    --  -42.26  11.00-120.00  112
 16  \w   -109.00 -79.00   0.50    2.00    --  -42.26-138.00 -90.00   60
 17  \w    -78.00   4.00   0.50    2.00    --  -42.26 104.00  90.00  164
 18  \w   -112.00 -29.00   0.50    2.00    --  -42.26 -21.00 -90.00  166
 19  \w    -28.00  28.00   0.50    2.00    --  -42.26  21.00-180.00  112
 20  \w     28.00  57.00   0.50    8.00    --   93.72 -50.00 -90.00   58
 21  \w     28.00  57.00   0.50    8.00    --   93.72 -50.00  30.00   58
 22  \w     28.00  57.00   0.50    8.00    --   93.72 -50.00-180.00   58
 23  \w     87.00 161.00   0.50    8.00    --   93.72  59.00  30.00  148
 24  \w     28.00  57.00   0.50    8.00    --   93.72 -50.00-120.00   58
 25  \w     27.00 127.00   0.50    8.00    --   93.72-145.00  90.00  200
 26  \w     99.00 165.00   0.50    8.00    --   93.72  96.00 -30.00  132
 27  \w     28.00  57.00   0.50    8.00    --   93.72 -50.00 -30.00   58
 28  \w     23.00 106.00   0.50    8.00    --   93.72 -96.00-150.00  166
 29  \w     79.00 160.00   0.50    8.00    --   93.72  42.00  60.00  162
 30  \w     27.00 127.00   0.50    8.00    --   93.72-145.00-150.00  200
 31  \w     26.00  83.00   0.50    8.00    --   93.72 -68.00-180.00  114
 32  \w    101.00 162.00   0.50    8.00    --   93.72  77.00  60.00  122
 33  \w     28.00  57.00   0.50    8.00    --   93.72 -50.00-150.00   58
 34  \w   -159.00 -79.00   0.50    8.00    --  -94.03 -42.00-150.00  160
 35  \w   -105.00 -25.00   0.50    8.00    --  -94.03  77.00 -60.00  160
 36  \w   -106.00 -23.00   0.50    8.00    --  -94.03  96.00  60.00  166
 37  \w   -161.00 -97.00   0.50    8.00    --  -94.03 -68.00 -60.00  128
 38  \w    -83.00 -26.00   0.50    8.00    --  -94.03  68.00  60.00  114
 39  \w   -105.00 -25.00   0.50    8.00    --  -94.03  77.00   0.00  160
 40  \w   -163.00-101.00   0.50    8.00    --  -94.03 -87.00   0.00  124
 41  \w    -83.00 -26.00   0.50    8.00    --  -94.03  68.00 -60.00  114
 42  \w   -109.00 -32.00   0.50    8.00    --  -94.03 117.00  60.00  154
 43  \w   -106.00 -23.00   0.50    8.00    --  -94.03  96.00 120.00  166
 44  \w   -161.00 -97.00   0.50    8.00    --  -94.03 -68.00 -30.00  128
 45  \w    -83.00 -26.00   0.50    8.00    --  -94.03  68.00 120.00  114
 46  \w     23.00 108.00   0.50    2.00    --   41.95  54.00   0.00  170
 47  \w     23.00 108.00   0.50    2.00    --   41.95  54.00  60.00  170
 48  \w     23.00 108.00   0.50    2.00    --   41.95  54.00  90.00  170
 49  \w     23.00 108.00   0.50    2.00    --   41.95  54.00 150.00  170
 50  \w     27.00 108.00   0.50    2.00    --   41.95  43.00 -30.00  162
 51  \w     23.00 108.00   0.50    2.00    --   41.95  54.00-150.00  170
 52  \w     23.00 108.00   0.50    2.00    --   41.95  54.00  30.00  170
 53  \w     23.00 108.00   0.50    2.00    --   41.95  54.00 120.00  170
 54  \w   -108.00 -24.00   0.50    2.00    --  -42.26 -54.00-180.00  168
 55  \w   -108.00 -24.00   0.50    2.00    --  -42.26 -54.00   0.00  168
 56  \w   -108.00 -24.00   0.50    2.00    --  -42.26 -54.00 120.00  168
 57  \w   -108.00 -24.00   0.50    2.00    --  -42.26 -54.00-120.00  168
 58  \w   -108.00 -24.00   0.50    2.00    --  -42.26 -54.00-150.00  168
 59  \w     79.00 160.00   0.50    8.00    --   93.72  42.00 120.00  162
 60  \w     76.00 133.00   0.50    8.00    --   93.72  50.00  30.00  114
 61  \w     76.00 160.00   0.50    8.00    --   93.72  50.00 -30.00  168
 62  \w     76.00 160.00   0.50    8.00    --   93.72  50.00 150.00  168
 63  \w     76.00 160.00   0.50    8.00    --   93.72  50.00  90.00  168
 64  \w     76.00 160.00   0.50    8.00    --   93.72  50.00   0.00  168
 65  \w   -161.00 -97.00   0.50    8.00    --  -94.03 -68.00 -90.00  128
 66  \w   -160.00 -77.00   0.50    8.00    --  -94.03 -50.00-120.00  166
 67  \w   -160.00 -77.00   0.50    8.00    --  -94.03 -50.00 -90.00  166
 68  \w   -160.00 -77.00   0.50    8.00    --  -94.03 -50.00-180.00  166
;
_diffrn_measurement_device 'four-circle diffractometer'
_diffrn_measurement_device_type 'XtaLAB Synergy, Single source at home/near, HyPix3000'
_diffrn_measurement_method '\w scans'
_diffrn_orient_matrix_type 'CrysAlisPro convention (1999,Acta A55,543-557)'
_diffrn_orient_matrix_UB_11 -0.1031547000
_diffrn_orient_matrix_UB_12 0.1230768000
_diffrn_orient_matrix_UB_13 0.0459348000
_diffrn_orient_matrix_UB_21 0.0051392000
_diffrn_orient_matrix_UB_22 0.0071283000
_diffrn_orient_matrix_UB_23 0.1268584000
_diffrn_orient_matrix_UB_31 0.1645433000
_diffrn_orient_matrix_UB_32 0.0837270000
_diffrn_orient_matrix_UB_33 0.0283920000
_diffrn_radiation_monochromator mirror
_diffrn_radiation_probe x-ray
_diffrn_radiation_type 'Cu K\a'
_diffrn_radiation_wavelength 1.54184
_diffrn_reflns_av_R_equivalents 0.0555
_diffrn_reflns_av_unetI/netI 0.0364
_diffrn_reflns_Laue_measured_fraction_full 0.996
_diffrn_reflns_Laue_measured_fraction_max 0.991
_diffrn_reflns_limit_h_max 9
_diffrn_reflns_limit_h_min -8
_diffrn_reflns_limit_k_max 13
_diffrn_reflns_limit_k_min -13
_diffrn_reflns_limit_l_max 14
_diffrn_reflns_limit_l_min -14
_diffrn_reflns_number 19633
_diffrn_reflns_point_group_measured_fraction_full 0.996
_diffrn_reflns_point_group_measured_fraction_max 0.991
_diffrn_reflns_theta_full 67.684
_diffrn_reflns_theta_max 68.084
_diffrn_reflns_theta_min 3.956
_diffrn_source 'micro-focus sealed X-ray tube'
_diffrn_source_type 'PhotonJet (Cu) X-ray Source'
_exptl_absorpt_coefficient_mu 6.356
_exptl_absorpt_correction_T_max 1.000
_exptl_absorpt_correction_T_min 0.860
_exptl_absorpt_correction_type gaussian
_exptl_absorpt_process_details
;
CrysAlisPro 1.171.42.93a (Rigaku Oxford Diffraction, 2023)
Numerical absorption correction based on gaussian integration over
a multifaceted crystal model
Empirical absorption correction using spherical harmonics,
implemented in SCALE3 ABSPACK scaling algorithm.
;
_exptl_crystal_colour 'clear light yellow'
_exptl_crystal_colour_lustre clear
_exptl_crystal_colour_modifier light
_exptl_crystal_colour_primary yellow
_exptl_crystal_density_diffrn 1.630
_exptl_crystal_description needle
_exptl_crystal_F_000 508
_exptl_crystal_size_max 0.156
_exptl_crystal_size_mid 0.053
_exptl_crystal_size_min 0.047
_refine_diff_density_max 0.952
_refine_diff_density_min -0.974
_refine_diff_density_rms 0.106
_refine_ls_extinction_method none
_refine_ls_goodness_of_fit_ref 1.054
_refine_ls_hydrogen_treatment constr
_refine_ls_matrix_type full
_refine_ls_number_parameters 266
_refine_ls_number_reflns 3682
_refine_ls_number_restraints 0
_refine_ls_restrained_S_all 1.054
_refine_ls_R_factor_all 0.0371
_refine_ls_R_factor_gt 0.0340
_refine_ls_shift/su_max 0.001
_refine_ls_shift/su_mean 0.000
_refine_ls_structure_factor_coef Fsqd
_refine_ls_weighting_details 'w=1/[\s^2^(Fo^2^)+(0.0531P)^2^+1.1394P] where P=(Fo^2^+2Fc^2^)/3'
_refine_ls_weighting_scheme calc
_refine_ls_wR_factor_gt 0.0909
_refine_ls_wR_factor_ref 0.0928
_reflns_Friedel_coverage 0.000
_reflns_number_gt 3393
_reflns_number_total 3682
_reflns_threshold_expression 'I > 2\s(I)'
_cod_data_source_file d4dt00422a2.cif
_cod_data_source_block C-3OMe
_cod_depositor_comments 'Adding full bibliography for 7715601--7715608.cif.'
_cod_original_cell_volume 1017.95(4)
_cod_database_code 7715607
_shelx_shelxl_version_number 2017/1
_chemical_oxdiff_formula 'Nb Cl O N C H'
_shelx_space_group_comment
;
The symmetry employed for this shelxl refinement is uniquely defined
by the following loop, which should always be used as a source of
symmetry information in preference to the above space-group names.
They are only intended as comments.
;
_shelx_estimated_absorpt_t_max 0.754
_shelx_estimated_absorpt_t_min 0.437
_reflns_odcompleteness_completeness 99.94
_reflns_odcompleteness_iscentric 1
_reflns_odcompleteness_theta 66.65
_olex2_refinement_description
;
1. Fixed Uiso
 At 1.2 times of:
  All C(H) groups, All C(H,H) groups
 At 1.5 times of:
  All C(H,H,H) groups
2.a Secondary CH2 refined with riding coordinates:
 C19(H19A,H19B)
2.b Aromatic/amide H refined with riding coordinates:
 C2(H2), C3(H3), C5(H5), C8(H8), C14(H14), C15(H15), C16(H16)
2.c Idealised Me refined as rotating group:
 C10(H10A,H10B,H10C), C11(H11A,H11B,H11C), C18(H18A,H18B,H18C), C20(H20A,H20B,
 H20C)
;
_olex2_submission_special_instructions 'No special instructions were received'
_oxdiff_exptl_absorpt_empirical_details
;
Empirical correction (ABSPACK) includes:
- Absorption correction using spherical harmonics
- Frame scaling
;
_oxdiff_exptl_absorpt_empirical_full_max 1.730
_oxdiff_exptl_absorpt_empirical_full_min 0.408

loop_
_space_group_symop_operation_xyz
'x, y, z'
'-x, -y, -z'

loop_
_atom_site_label
_atom_site_type_symbol
_atom_site_fract_x
_atom_site_fract_y
_atom_site_fract_z
_atom_site_U_iso_or_equiv
_atom_site_adp_type
_atom_site_occupancy
_atom_site_site_symmetry_order
_atom_site_calc_flag
_atom_site_refinement_flags_posn
_atom_site_refinement_flags_adp
_atom_site_refinement_flags_occupancy
_atom_site_disorder_assembly
_atom_site_disorder_group
Nb1 Nb 0.68152(3) 0.55324(2) 0.26934(2) 0.02104(11) Uani 1 1 d . . . . .
Cl1 Cl 0.62416(11) 0.91197(8) 0.88129(7) 0.0340(2) Uani 1 1 d . . . . .
O1 O 0.7676(3) 0.5192(2) 0.4025(2) 0.0244(5) Uani 1 1 d . . . . .
O2 O 0.4679(3) 0.4588(2) 0.1925(2) 0.0258(5) Uani 1 1 d . . . . .
O3 O 0.8555(3) 0.6972(2) 0.32856(19) 0.0230(5) Uani 1 1 d . . . . .
O4 O 0.6086(3) 0.6682(2) 0.19583(19) 0.0243(5) Uani 1 1 d . . . . .
O5 O 0.7939(3) 0.4155(2) 0.1539(2) 0.0286(5) Uani 1 1 d . . . . .
O6 O 1.0963(3) 0.8983(2) 0.3886(2) 0.0300(5) Uani 1 1 d . . . . .
N1 N 0.5047(3) 0.6477(2) 0.4193(2) 0.0206(5) Uani 1 1 d . . . . .
C1 C 0.7355(4) 0.6061(3) 0.5148(3) 0.0242(7) Uani 1 1 d . . . . .
C2 C 0.8417(4) 0.6258(3) 0.6108(3) 0.0268(7) Uani 1 1 d . . . . .
H2 H 0.938246 0.575226 0.598992 0.032 Uiso 1 1 calc R U . . .
C3 C 0.8065(4) 0.7192(3) 0.7235(3) 0.0286(7) Uani 1 1 d . . . . .
H3 H 0.878129 0.733402 0.790017 0.034 Uiso 1 1 calc R U . . .
C4 C 0.6649(4) 0.7922(3) 0.7382(3) 0.0255(7) Uani 1 1 d . . . . .
C5 C 0.5570(4) 0.7751(3) 0.6445(3) 0.0235(7) Uani 1 1 d . . . . .
H5 H 0.461535 0.826981 0.657491 0.028 Uiso 1 1 calc R U . . .
C6 C 0.5905(4) 0.6802(3) 0.5301(3) 0.0216(6) Uani 1 1 d . . . . .
C7 C 0.3409(4) 0.6619(3) 0.4070(3) 0.0219(6) Uani 1 1 d . . . . .
C8 C 0.2610(4) 0.6066(3) 0.2922(3) 0.0239(7) Uani 1 1 d . . . . .
H8 H 0.159066 0.643150 0.283479 0.029 Uiso 1 1 calc R U . . .
C9 C 0.3180(4) 0.5055(3) 0.1933(3) 0.0249(7) Uani 1 1 d . . . . .
C10 C 0.2276(4) 0.7276(3) 0.5106(3) 0.0276(7) Uani 1 1 d . . . . .
H10A H 0.246724 0.695048 0.570513 0.041 Uiso 1 1 calc R U . . .
H10B H 0.109699 0.709734 0.482539 0.041 Uiso 1 1 calc R U . . .
H10C H 0.252219 0.821178 0.546477 0.041 Uiso 1 1 calc R U . . .
C11 C 0.2167(4) 0.4372(3) 0.0808(3) 0.0316(8) Uani 1 1 d . . . . .
H11A H 0.271572 0.450290 0.016071 0.047 Uiso 1 1 calc R U . . .
H11B H 0.103511 0.471761 0.092011 0.047 Uiso 1 1 calc R U . . .
H11C H 0.208272 0.344558 0.059923 0.047 Uiso 1 1 calc R U . . .
C12 C 0.8434(4) 0.7918(3) 0.2907(3) 0.0225(6) Uani 1 1 d . . . . .
C13 C 0.9609(4) 0.8938(3) 0.3175(3) 0.0244(7) Uani 1 1 d . . . . .
C14 C 0.9317(4) 0.9819(3) 0.2701(3) 0.0293(7) Uani 1 1 d . . . . .
H14 H 1.009641 1.052424 0.286553 0.035 Uiso 1 1 calc R U . . .
C15 C 0.7887(5) 0.9667(3) 0.1989(3) 0.0314(8) Uani 1 1 d . . . . .
H15 H 0.770650 1.027737 0.167848 0.038 Uiso 1 1 calc R U . . .
C16 C 0.6718(4) 0.8647(3) 0.1721(3) 0.0291(7) Uani 1 1 d . . . . .
H16 H 0.574160 0.855427 0.123932 0.035 Uiso 1 1 calc R U . . .
C17 C 0.7032(4) 0.7770(3) 0.2184(3) 0.0231(6) Uani 1 1 d . . . . .
C18 C 1.2253(5) 0.9955(4) 0.4074(3) 0.0355(8) Uani 1 1 d . . . . .
H18A H 1.271300 0.983113 0.330150 0.053 Uiso 1 1 calc R U . . .
H18B H 1.315487 0.988816 0.458390 0.053 Uiso 1 1 calc R U . . .
H18C H 1.177342 1.081230 0.446415 0.053 Uiso 1 1 calc R U . . .
C19 C 0.7722(5) 0.2814(3) 0.0730(3) 0.0337(8) Uani 1 1 d . . . . .
H19A H 0.659657 0.248696 0.083827 0.040 Uiso 1 1 calc R U . . .
H19B H 0.858376 0.231662 0.091150 0.040 Uiso 1 1 calc R U . . .
C20 C 0.7878(6) 0.2614(4) -0.0534(4) 0.0478(10) Uani 1 1 d . . . . .
H20A H 0.773163 0.168982 -0.107087 0.072 Uiso 1 1 calc R U . . .
H20B H 0.899604 0.292946 -0.064398 0.072 Uiso 1 1 calc R U . . .
H20C H 0.700945 0.309088 -0.071970 0.072 Uiso 1 1 calc R U . . .

loop_
_atom_site_aniso_label
_atom_site_aniso_U_11
_atom_site_aniso_U_22
_atom_site_aniso_U_33
_atom_site_aniso_U_23
_atom_site_aniso_U_13
_atom_site_aniso_U_12
Nb1 0.01676(15) 0.02157(16) 0.02337(16) 0.00836(11) 0.00237(10) 0.00157(10)
Cl1 0.0368(5) 0.0375(5) 0.0230(4) 0.0087(3) -0.0009(3) 0.0024(4)
O1 0.0226(11) 0.0226(11) 0.0283(12) 0.0109(9) 0.0049(9) 0.0050(9)
O2 0.0215(11) 0.0254(11) 0.0270(12) 0.0080(9) 0.0020(9) 0.0006(9)
O3 0.0189(11) 0.0245(11) 0.0264(11) 0.0117(9) 0.0008(9) 0.0026(8)
O4 0.0198(11) 0.0275(12) 0.0256(11) 0.0118(10) 0.0005(9) -0.0004(9)
O5 0.0244(12) 0.0246(12) 0.0302(12) 0.0057(10) 0.0043(10) 0.0026(9)
O6 0.0243(12) 0.0275(12) 0.0369(13) 0.0134(10) -0.0047(10) -0.0051(9)
N1 0.0184(13) 0.0199(13) 0.0227(13) 0.0083(11) 0.0023(10) 0.0026(10)
C1 0.0221(16) 0.0235(16) 0.0324(17) 0.0170(14) 0.0037(14) 0.0031(12)
C2 0.0214(16) 0.0315(17) 0.0345(18) 0.0209(15) 0.0005(14) 0.0020(13)
C3 0.0251(17) 0.0354(18) 0.0296(17) 0.0185(15) -0.0030(14) -0.0027(14)
C4 0.0259(17) 0.0263(16) 0.0254(16) 0.0124(14) 0.0015(13) -0.0022(13)
C5 0.0205(15) 0.0252(16) 0.0278(16) 0.0144(14) 0.0016(13) 0.0011(12)
C6 0.0192(15) 0.0232(15) 0.0240(15) 0.0116(13) 0.0015(12) 0.0009(12)
C7 0.0194(15) 0.0205(15) 0.0271(16) 0.0114(13) 0.0037(13) 0.0024(12)
C8 0.0176(15) 0.0278(16) 0.0271(16) 0.0126(14) 0.0010(13) 0.0042(12)
C9 0.0195(15) 0.0276(17) 0.0294(17) 0.0143(14) 0.0024(13) -0.0013(12)
C10 0.0198(16) 0.0354(18) 0.0271(17) 0.0128(14) 0.0016(13) 0.0049(13)
C11 0.0272(18) 0.0349(19) 0.0274(17) 0.0088(15) 0.0006(14) -0.0012(14)
C12 0.0224(16) 0.0223(15) 0.0224(15) 0.0091(13) 0.0064(13) 0.0030(12)
C13 0.0212(16) 0.0237(16) 0.0253(16) 0.0076(13) 0.0046(13) 0.0014(12)
C14 0.0335(19) 0.0232(16) 0.0299(18) 0.0104(14) 0.0063(15) 0.0001(14)
C15 0.039(2) 0.0269(17) 0.0323(18) 0.0162(15) 0.0037(15) 0.0056(15)
C16 0.0292(17) 0.0315(18) 0.0281(17) 0.0142(14) 0.0000(14) 0.0054(14)
C17 0.0217(15) 0.0231(15) 0.0227(15) 0.0079(13) 0.0054(13) 0.0024(12)
C18 0.0326(19) 0.0319(19) 0.037(2) 0.0114(16) -0.0026(16) -0.0118(15)
C19 0.0349(19) 0.0208(16) 0.0368(19) 0.0044(15) 0.0002(16) 0.0030(14)
C20 0.049(2) 0.042(2) 0.037(2) 0.0031(18) 0.0029(19) -0.0097(19)

loop_
_atom_type_symbol
_atom_type_description
_atom_type_scat_dispersion_real
_atom_type_scat_dispersion_imag
_atom_type_scat_source
C C 0.0181 0.0091 'International Tables Vol C Tables 4.2.6.8 and 6.1.1.4'
H H 0.0000 0.0000 'International Tables Vol C Tables 4.2.6.8 and 6.1.1.4'
Cl Cl 0.3639 0.7018 'International Tables Vol C Tables 4.2.6.8 and 6.1.1.4'
N N 0.0311 0.0180 'International Tables Vol C Tables 4.2.6.8 and 6.1.1.4'
Nb Nb -0.1121 2.4826 'International Tables Vol C Tables 4.2.6.8 and 6.1.1.4'
O O 0.0492 0.0322 'International Tables Vol C Tables 4.2.6.8 and 6.1.1.4'

loop_
_exptl_crystal_face_index_h
_exptl_crystal_face_index_k
_exptl_crystal_face_index_l
_exptl_crystal_face_perp_dist
4 4 -1 0.0287
0 -4 8 0.0381
-4 -4 1 0.0952
0 3 -8 0.0114
5 1 0 0.0424
0 7 -1 0.0137
-5 0 0 0.1017
0 -7 1 0.0311

loop_
_geom_angle_atom_site_label_1
_geom_angle_atom_site_label_2
_geom_angle_atom_site_label_3
_geom_angle
_geom_angle_site_symmetry_1
_geom_angle_site_symmetry_3
_geom_angle_publ_flag
O1 Nb1 O2 115.20(9) . . ?
O1 Nb1 O3 83.98(9) . . ?
O1 Nb1 O4 153.74(9) . . ?
O1 Nb1 N1 74.32(9) . . ?
O2 Nb1 O3 157.73(9) . . ?
O2 Nb1 O4 81.67(9) . . ?
O2 Nb1 N1 79.90(9) . . ?
O3 Nb1 O4 76.49(9) . . ?
O3 Nb1 N1 95.70(9) . . ?
O4 Nb1 N1 90.15(9) . . ?
O5 Nb1 O1 93.13(10) . . ?
O5 Nb1 O2 87.30(10) . . ?
O5 Nb1 O3 103.57(9) . . ?
O5 Nb1 O4 108.30(10) . . ?
O5 Nb1 N1 155.83(10) . . ?
C1 O1 Nb1 117.45(18) . . ?
C9 O2 Nb1 128.7(2) . . ?
C12 O3 Nb1 117.86(19) . . ?
C17 O4 Nb1 118.46(19) . . ?
C19 O5 Nb1 142.2(2) . . ?
C13 O6 C18 116.8(3) . . ?
C6 N1 Nb1 109.43(19) . . ?
C7 N1 Nb1 125.4(2) . . ?
C7 N1 C6 124.9(3) . . ?
O1 C1 C2 121.9(3) . . ?
O1 C1 C6 116.9(3) . . ?
C2 C1 C6 121.2(3) . . ?
C1 C2 H2 120.1 . . ?
C3 C2 C1 119.7(3) . . ?
C3 C2 H2 120.1 . . ?
C2 C3 H3 120.5 . . ?
C2 C3 C4 119.0(3) . . ?
C4 C3 H3 120.5 . . ?
C3 C4 Cl1 118.4(3) . . ?
C5 C4 Cl1 119.0(3) . . ?
C5 C4 C3 122.6(3) . . ?
C4 C5 H5 120.5 . . ?
C4 C5 C6 118.9(3) . . ?
C6 C5 H5 120.5 . . ?
C1 C6 N1 111.6(3) . . ?
C5 C6 N1 129.8(3) . . ?
C5 C6 C1 118.5(3) . . ?
N1 C7 C8 120.6(3) . . ?
N1 C7 C10 123.5(3) . . ?
C8 C7 C10 115.8(3) . . ?
C7 C8 H8 117.2 . . ?
C9 C8 C7 125.6(3) . . ?
C9 C8 H8 117.2 . . ?
O2 C9 C8 121.6(3) . . ?
O2 C9 C11 114.9(3) . . ?
C8 C9 C11 123.5(3) . . ?
C7 C10 H10A 109.5 . . ?
C7 C10 H10B 109.5 . . ?
C7 C10 H10C 109.5 . . ?
H10A C10 H10B 109.5 . . ?
H10A C10 H10C 109.5 . . ?
H10B C10 H10C 109.5 . . ?
C9 C11 H11A 109.5 . . ?
C9 C11 H11B 109.5 . . ?
C9 C11 H11C 109.5 . . ?
H11A C11 H11B 109.5 . . ?
H11A C11 H11C 109.5 . . ?
H11B C11 H11C 109.5 . . ?
O3 C12 C13 124.7(3) . . ?
O3 C12 C17 114.0(3) . . ?
C17 C12 C13 121.2(3) . . ?
O6 C13 C12 116.5(3) . . ?
O6 C13 C14 125.7(3) . . ?
C12 C13 C14 117.8(3) . . ?
C13 C14 H14 119.9 . . ?
C15 C14 C13 120.2(3) . . ?
C15 C14 H14 119.9 . . ?
C14 C15 H15 119.0 . . ?
C16 C15 C14 121.9(3) . . ?
C16 C15 H15 119.0 . . ?
C15 C16 H16 121.3 . . ?
C17 C16 C15 117.4(3) . . ?
C17 C16 H16 121.3 . . ?
O4 C17 C12 113.1(3) . . ?
O4 C17 C16 125.4(3) . . ?
C12 C17 C16 121.5(3) . . ?
O6 C18 H18A 109.5 . . ?
O6 C18 H18B 109.5 . . ?
O6 C18 H18C 109.5 . . ?
H18A C18 H18B 109.5 . . ?
H18A C18 H18C 109.5 . . ?
H18B C18 H18C 109.5 . . ?
O5 C19 H19A 109.5 . . ?
O5 C19 H19B 109.5 . . ?
O5 C19 C20 110.9(3) . . ?
H19A C19 H19B 108.0 . . ?
C20 C19 H19A 109.5 . . ?
C20 C19 H19B 109.5 . . ?
C19 C20 H20A 109.5 . . ?
C19 C20 H20B 109.5 . . ?
C19 C20 H20C 109.5 . . ?
H20A C20 H20B 109.5 . . ?
H20A C20 H20C 109.5 . . ?
H20B C20 H20C 109.5 . . ?

loop_
_geom_bond_atom_site_label_1
_geom_bond_atom_site_label_2
_geom_bond_distance
_geom_bond_site_symmetry_2
_geom_bond_publ_flag
Nb1 O1 1.979(2) . ?
Nb1 O2 1.981(2) . ?
Nb1 O3 1.992(2) . ?
Nb1 O4 2.000(2) . ?
Nb1 O5 1.867(2) . ?
Nb1 N1 2.232(2) . ?
Cl1 C4 1.750(3) . ?
O1 C1 1.348(4) . ?
O2 C9 1.319(4) . ?
O3 C12 1.363(4) . ?
O4 C17 1.355(4) . ?
O5 C19 1.431(4) . ?
O6 C13 1.372(4) . ?
O6 C18 1.430(4) . ?
N1 C6 1.422(4) . ?
N1 C7 1.332(4) . ?
C1 C2 1.386(5) . ?
C1 C6 1.418(4) . ?
C2 H2 0.9500 . ?
C2 C3 1.380(5) . ?
C3 H3 0.9500 . ?
C3 C4 1.389(5) . ?
C4 C5 1.380(5) . ?
C5 H5 0.9500 . ?
C5 C6 1.396(4) . ?
C7 C8 1.418(4) . ?
C7 C10 1.498(4) . ?
C8 H8 0.9500 . ?
C8 C9 1.365(5) . ?
C9 C11 1.485(5) . ?
C10 H10A 0.9800 . ?
C10 H10B 0.9800 . ?
C10 H10C 0.9800 . ?
C11 H11A 0.9800 . ?
C11 H11B 0.9800 . ?
C11 H11C 0.9800 . ?
C12 C13 1.393(5) . ?
C12 C17 1.384(5) . ?
C13 C14 1.398(5) . ?
C14 H14 0.9500 . ?
C14 C15 1.393(5) . ?
C15 H15 0.9500 . ?
C15 C16 1.390(5) . ?
C16 H16 0.9500 . ?
C16 C17 1.387(5) . ?
C18 H18A 0.9800 . ?
C18 H18B 0.9800 . ?
C18 H18C 0.9800 . ?
C19 H19A 0.9900 . ?
C19 H19B 0.9900 . ?
C19 C20 1.490(6) . ?
C20 H20A 0.9800 . ?
C20 H20B 0.9800 . ?
C20 H20C 0.9800 . ?

loop_
_exptl_oxdiff_crystal_face_indexfrac_h
_exptl_oxdiff_crystal_face_indexfrac_k
_exptl_oxdiff_crystal_face_indexfrac_l
_exptl_oxdiff_crystal_face_x
_exptl_oxdiff_crystal_face_y
_exptl_oxdiff_crystal_face_z
4.1916 4.0792 -1.3682 0.0068 -0.1229 0.9924
-0.1362 -3.7516 8.0278 -0.0789 0.9909 -0.1086
-4.2173 -3.9820 1.1068 -0.0042 0.0904 -0.9959
-0.2898 3.4041 -8.0369 0.0797 -0.9968 0.0091
5.0979 0.7610 -0.1408 -0.4387 0.0138 0.8985
-0.1020 6.9145 -0.5352 0.8370 -0.0191 0.5469
-5.1243 -0.4742 0.1190 0.4757 -0.0146 -0.8795
-0.2466 -6.8920 0.5390 -0.7981 0.0180 -0.6023
